data_4084607
loop_
_publ_author_name
'Korb, Marcus'
'Lang, Heinrich'

_publ_section_title
;
 Planar Chirality from the Chiral Pool: Diastereoselective Anionic
 Phospho-Fries Rearrangements at Ferrocene
;
_journal_issue 22
_journal_name_full Organometallics
_journal_page_first 6643
_journal_paper_doi 10.1021/om500953c
_journal_volume 33
_journal_year 2014
_chemical_absolute_configuration ad
_chemical_formula_moiety 'C31 H45 Fe O4 P'
_chemical_formula_sum 'C31 H45 Fe O4 P'
_chemical_formula_weight 568.49
_chemical_name_systematic
; 
 ? 
;
_space_group_IT_number 19
_symmetry_cell_setting orthorhombic
_symmetry_space_group_name_Hall 'P 2ac 2ab'
_symmetry_space_group_name_H-M 'P 21 21 21'
_atom_sites_solution_hydrogens geom
_atom_sites_solution_primary direct
_atom_sites_solution_secondary difmap
_audit_creation_method SHELXL-97
_cell_angle_alpha 90.00
_cell_angle_beta 90.00
_cell_angle_gamma 90.00
_cell_formula_units_Z 4
_cell_length_a 7.7485(2)
_cell_length_b 10.6896(3)
_cell_length_c 34.4462(10)
_cell_measurement_reflns_used 8408
_cell_measurement_temperature 110.00(10)
_cell_measurement_theta_max 28.5680
_cell_measurement_theta_min 3.2810
_cell_volume 2853.12(14)
_computing_cell_refinement
;
CrysAlisPro, Agilent Technologies,
Version 1.171.36.28 (release 01-02-2013 CrysAlis171 .NET)
(compiled Feb  1 2013,16:14:44)
;
_computing_data_collection
;
CrysAlisPro, Agilent Technologies,
Version 1.171.36.28 (release 01-02-2013 CrysAlis171 .NET)
(compiled Feb  1 2013,16:14:44)
;
_computing_data_reduction
;
CrysAlisPro, Agilent Technologies,
Version 1.171.36.28 (release 01-02-2013 CrysAlis171 .NET)
(compiled Feb  1 2013,16:14:44)
;
_computing_structure_refinement 'SHELXL-97 (Sheldrick, 1997)'
_computing_structure_solution 'SHELXS-97 (Sheldrick, 1990)'
_diffrn_ambient_temperature 110.00(10)
_diffrn_measured_fraction_theta_full 0.994
_diffrn_measured_fraction_theta_max 0.994
_diffrn_measurement_device_type 'oxford gemini s'
_diffrn_measurement_method '\w scans'
_diffrn_radiation_monochromator graphite
_diffrn_radiation_source 'fine-focus sealed tube'
_diffrn_radiation_type MoK\a
_diffrn_radiation_wavelength 0.71073
_diffrn_reflns_av_R_equivalents 0.0363
_diffrn_reflns_av_sigmaI/netI 0.0337
_diffrn_reflns_limit_h_max 9
_diffrn_reflns_limit_h_min -9
_diffrn_reflns_limit_k_max 13
_diffrn_reflns_limit_k_min -13
_diffrn_reflns_limit_l_max 42
_diffrn_reflns_limit_l_min -41
_diffrn_reflns_number 25582
_diffrn_reflns_theta_full 26.00
_diffrn_reflns_theta_max 26.00
_diffrn_reflns_theta_min 2.88
_diffrn_standards_decay_% 0
_diffrn_standards_interval_count 50
_diffrn_standards_interval_time 10
_diffrn_standards_number 2
_exptl_absorpt_coefficient_mu 0.619
_exptl_absorpt_correction_T_max 1.00000
_exptl_absorpt_correction_T_min 0.91937
_exptl_absorpt_correction_type multi-scan
_exptl_absorpt_process_details
;
CrysAlisPro, Agilent Technologies,
Version 1.171.36.28 (release 01-02-2013 CrysAlis171 .NET)
(compiled Feb  1 2013,16:14:44)
Empirical absorption correction using spherical harmonics,
 implemented in SCALE3 ABSPACK scaling algorithm.
;
_exptl_crystal_colour yellow
_exptl_crystal_density_diffrn 1.323
_exptl_crystal_density_method 'not measured'
_exptl_crystal_description plate
_exptl_crystal_F_000 1216
_exptl_crystal_size_max 0.4
_exptl_crystal_size_mid 0.15
_exptl_crystal_size_min 0.15
_refine_diff_density_max 0.217
_refine_diff_density_min -0.201
_refine_diff_density_rms 0.040
_refine_ls_abs_structure_details 'Flack H D (1983), Acta Cryst. A39, 876-881'
_refine_ls_abs_structure_Flack 0.000(10)
_refine_ls_extinction_method none
_refine_ls_goodness_of_fit_ref 1.022
_refine_ls_hydrogen_treatment constr
_refine_ls_matrix_type full
_refine_ls_number_parameters 341
_refine_ls_number_reflns 5602
_refine_ls_number_restraints 0
_refine_ls_restrained_S_all 1.022
_refine_ls_R_factor_all 0.0308
_refine_ls_R_factor_gt 0.0269
_refine_ls_shift/su_max 0.001
_refine_ls_shift/su_mean 0.000
_refine_ls_structure_factor_coef Fsqd
_refine_ls_weighting_details 'calc w=1/[\s^2^(Fo^2^)+(0.0286P)^2^+0.3800P] where P=(Fo^2^+2Fc^2^)/3'
_refine_ls_weighting_scheme calc
_refine_ls_wR_factor_gt 0.0580
_refine_ls_wR_factor_ref 0.0595
_reflns_number_gt 5224
_reflns_number_total 5602
_reflns_threshold_expression >2sigma(I)
_cod_data_source_file om500953c_si_002.cif
_cod_data_source_block MK-338
_cod_depositor_comments 'Adding full bibliography for 4084604--4084613.cif.'
_cod_database_code 4084607

loop_
_symmetry_equiv_pos_as_xyz
'x, y, z'
'-x+1/2, -y, z+1/2'
'x+1/2, -y+1/2, -z'
'-x, y+1/2, -z+1/2'

loop_
_atom_site_label
_atom_site_type_symbol
_atom_site_fract_x
_atom_site_fract_y
_atom_site_fract_z
_atom_site_U_iso_or_equiv
_atom_site_adp_type
_atom_site_occupancy
_atom_site_symmetry_multiplicity
_atom_site_calc_flag
_atom_site_refinement_flags
C1 C 0.4137(2) 0.92506(17) 0.41961(5) 0.0144(4) Uani 1 1 d .
C2 C 0.4759(2) 0.88214(16) 0.45654(6) 0.0163(4) Uani 1 1 d .
C3 C 0.5969(2) 0.97081(17) 0.47096(5) 0.0181(4) Uani 1 1 d .
H3 H 0.6552 0.9662 0.4945 0.022 Uiso 1 1 calc R
C4 C 0.6130(2) 1.06780(18) 0.44289(5) 0.0212(4) Uani 1 1 d .
H4 H 0.6841 1.1376 0.4449 0.025 Uiso 1 1 calc R
C5 C 0.5019(2) 1.03970(18) 0.41145(5) 0.0189(4) Uani 1 1 d .
H5 H 0.4884 1.0878 0.3892 0.023 Uiso 1 1 calc R
C7 C 0.1005(2) 1.07051(17) 0.46471(6) 0.0202(4) Uani 1 1 d .
H7 H 0.0209 1.0239 0.4506 0.024 Uiso 1 1 calc R
C8 C 0.1696(2) 1.03867(18) 0.50161(5) 0.0214(4) Uani 1 1 d .
H8 H 0.1423 0.9679 0.5161 0.026 Uiso 1 1 calc R
C9 C 0.2875(3) 1.13376(19) 0.51255(6) 0.0241(5) Uani 1 1 d .
H9 H 0.3516 1.1358 0.5354 0.029 Uiso 1 1 calc R
C10 C 0.2912(3) 1.22526(18) 0.48279(6) 0.0248(5) Uani 1 1 d .
H10 H 0.3576 1.2977 0.4826 0.030 Uiso 1 1 calc R
C11 C 0.1746(2) 1.18610(17) 0.45321(6) 0.0228(5) Uani 1 1 d .
H11 H 0.1511 1.2289 0.4303 0.027 Uiso 1 1 calc R
C12 C 0.4669(2) 0.75904(19) 0.51317(5) 0.0206(4) Uani 1 1 d .
H12A H 0.5896 0.7510 0.5161 0.031 Uiso 1 1 calc R
H12B H 0.4112 0.6859 0.5234 0.031 Uiso 1 1 calc R
H12C H 0.4276 0.8317 0.5270 0.031 Uiso 1 1 calc R
C13 C 0.1348(2) 0.94032(18) 0.32241(5) 0.0197(4) Uani 1 1 d .
H13 H 0.0881 0.8551 0.3226 0.024 Uiso 1 1 calc R
C14 C -0.0172(2) 1.03555(19) 0.31980(6) 0.0265(5) Uani 1 1 d .
C15 C 0.0157(3) 1.0917(2) 0.27842(7) 0.0349(6) Uani 1 1 d .
H15 H -0.0875 1.1272 0.2662 0.042 Uiso 1 1 calc R
C16 C 0.1708(3) 1.1804(2) 0.27890(8) 0.0423(6) Uani 1 1 d .
H16A H 0.1599 1.2423 0.2994 0.051 Uiso 1 1 calc R
H16B H 0.1838 1.2229 0.2542 0.051 Uiso 1 1 calc R
C17 C 0.3238(3) 1.0911(2) 0.28669(7) 0.0343(6) Uani 1 1 d .
H17A H 0.3744 1.1069 0.3120 0.041 Uiso 1 1 calc R
H17B H 0.4122 1.1002 0.2670 0.041 Uiso 1 1 calc R
C18 C 0.2409(3) 0.95966(19) 0.28505(5) 0.0241(4) Uani 1 1 d .
C19 C 0.0918(3) 0.9808(2) 0.25660(6) 0.0365(6) Uani 1 1 d .
H19A H 0.1311 1.0029 0.2308 0.044 Uiso 1 1 calc R
H19B H 0.0134 0.9102 0.2553 0.044 Uiso 1 1 calc R
C20 C -0.0173(3) 1.1320(2) 0.35239(7) 0.0382(6) Uani 1 1 d .
H20A H -0.1010 1.1958 0.3468 0.057 Uiso 1 1 calc R
H20B H 0.0951 1.1693 0.3544 0.057 Uiso 1 1 calc R
H20C H -0.0460 1.0919 0.3765 0.057 Uiso 1 1 calc R
C21 C -0.1902(3) 0.9664(2) 0.32088(7) 0.0386(6) Uani 1 1 d .
H21A H -0.2015 0.9232 0.3452 0.058 Uiso 1 1 calc R
H21B H -0.1949 0.9072 0.3000 0.058 Uiso 1 1 calc R
H21C H -0.2827 1.0256 0.3182 0.058 Uiso 1 1 calc R
C22 C 0.3673(3) 0.8545(2) 0.27655(6) 0.0346(5) Uani 1 1 d .
H22A H 0.4498 0.8488 0.2973 0.052 Uiso 1 1 calc R
H22B H 0.4262 0.8714 0.2526 0.052 Uiso 1 1 calc R
H22C H 0.3056 0.7769 0.2744 0.052 Uiso 1 1 calc R
C23 C 0.3803(2) 0.62709(17) 0.38579(5) 0.0155(4) Uani 1 1 d .
H23 H 0.3671 0.6412 0.4137 0.019 Uiso 1 1 calc R
C24 C 0.2553(2) 0.51989(16) 0.37336(5) 0.0185(4) Uani 1 1 d .
C25 C 0.3857(3) 0.41255(18) 0.36463(6) 0.0238(5) Uani 1 1 d .
H25 H 0.3377 0.3283 0.3675 0.029 Uiso 1 1 calc R
C26 C 0.4774(3) 0.4356(2) 0.32568(6) 0.0333(5) Uani 1 1 d .
H26A H 0.3950 0.4497 0.3049 0.040 Uiso 1 1 calc R
H26B H 0.5515 0.3659 0.3188 0.040 Uiso 1 1 calc R
C27 C 0.5846(2) 0.5555(2) 0.33422(6) 0.0301(5) Uani 1 1 d .
H27A H 0.7051 0.5430 0.3277 0.036 Uiso 1 1 calc R
H27B H 0.5407 0.6262 0.3196 0.036 Uiso 1 1 calc R
C28 C 0.5621(2) 0.57675(19) 0.37821(6) 0.0217(4) Uani 1 1 d .
C29 C 0.5344(2) 0.4425(2) 0.39279(6) 0.0255(4) Uani 1 1 d .
H29A H 0.4991 0.4394 0.4198 0.031 Uiso 1 1 calc R
H29B H 0.6345 0.3896 0.3887 0.031 Uiso 1 1 calc R
C30 C 0.1398(2) 0.55479(19) 0.33881(5) 0.0226(4) Uani 1 1 d .
H30A H 0.0808 0.4815 0.3297 0.034 Uiso 1 1 calc R
H30B H 0.2097 0.5884 0.3183 0.034 Uiso 1 1 calc R
H30C H 0.0568 0.6162 0.3468 0.034 Uiso 1 1 calc R
C31 C 0.1392(3) 0.48541(17) 0.40769(6) 0.0231(4) Uani 1 1 d .
H31A H 0.0763 0.5580 0.4160 0.035 Uiso 1 1 calc R
H31B H 0.2089 0.4552 0.4287 0.035 Uiso 1 1 calc R
H31C H 0.0595 0.4214 0.3999 0.035 Uiso 1 1 calc R
C32 C 0.7012(2) 0.6558(2) 0.39697(7) 0.0316(5) Uani 1 1 d .
H32A H 0.7009 0.7378 0.3856 0.047 Uiso 1 1 calc R
H32B H 0.8117 0.6173 0.3929 0.047 Uiso 1 1 calc R
H32C H 0.6792 0.6623 0.4243 0.047 Uiso 1 1 calc R
O1 O 0.42525(16) 0.77173(11) 0.47274(4) 0.0175(3) Uani 1 1 d .
O2 O 0.09648(15) 0.81203(12) 0.40692(4) 0.0180(3) Uani 1 1 d .
O3 O 0.24279(16) 0.95779(11) 0.35645(3) 0.0186(3) Uani 1 1 d .
O4 O 0.35307(16) 0.74491(11) 0.36581(3) 0.0159(3) Uani 1 1 d .
P1 P 0.25730(6) 0.85386(4) 0.388779(13) 0.01383(10) Uani 1 1 d .
Fe1 Fe 0.36233(3) 1.05462(2) 0.461254(7) 0.01559(7) Uani 1 1 d .

loop_
_atom_site_aniso_label
_atom_site_aniso_U_11
_atom_site_aniso_U_22
_atom_site_aniso_U_33
_atom_site_aniso_U_23
_atom_site_aniso_U_13
_atom_site_aniso_U_12
C1 0.0164(8) 0.0160(10) 0.0109(9) -0.0030(8) 0.0009(7) 0.0018(7)
C2 0.0161(8) 0.0187(10) 0.0140(10) -0.0018(8) 0.0003(8) 0.0039(7)
C3 0.0153(8) 0.0241(11) 0.0149(10) -0.0048(8) -0.0011(7) 0.0016(7)
C4 0.0174(9) 0.0216(10) 0.0244(10) -0.0044(9) 0.0024(8) -0.0038(9)
C5 0.0211(9) 0.0194(10) 0.0163(10) 0.0003(8) 0.0032(8) -0.0024(8)
C7 0.0175(8) 0.0193(10) 0.0239(10) -0.0047(9) 0.0003(8) 0.0044(8)
C8 0.0248(9) 0.0204(10) 0.0191(10) -0.0009(8) 0.0076(8) 0.0050(9)
C9 0.0285(10) 0.0262(11) 0.0176(11) -0.0084(9) 0.0005(8) 0.0087(9)
C10 0.0315(11) 0.0142(10) 0.0289(12) -0.0055(8) 0.0018(9) 0.0003(9)
C11 0.0288(10) 0.0179(10) 0.0218(11) 0.0014(8) 0.0002(9) 0.0083(8)
C12 0.0257(10) 0.0216(10) 0.0145(10) 0.0003(8) -0.0047(8) 0.0033(9)
C13 0.0222(8) 0.0211(9) 0.0157(9) 0.0022(8) -0.0057(8) -0.0065(10)
C14 0.0231(10) 0.0278(12) 0.0287(12) 0.0053(10) -0.0060(9) 0.0012(9)
C15 0.0350(12) 0.0394(14) 0.0303(13) 0.0149(11) -0.0156(11) 0.0026(11)
C16 0.0484(15) 0.0356(13) 0.0429(15) 0.0236(11) -0.0076(13) -0.0077(12)
C17 0.0344(12) 0.0401(14) 0.0285(13) 0.0142(10) 0.0000(10) -0.0129(10)
C18 0.0270(10) 0.0302(11) 0.0150(10) 0.0047(9) -0.0036(8) -0.0066(11)
C19 0.0387(12) 0.0547(16) 0.0160(11) 0.0099(10) -0.0084(10) -0.0091(11)
C20 0.0411(13) 0.0304(12) 0.0432(15) 0.0016(12) -0.0061(12) 0.0121(11)
C21 0.0237(10) 0.0484(15) 0.0437(15) 0.0041(12) -0.0041(10) 0.0011(10)
C22 0.0391(12) 0.0466(14) 0.0181(11) 0.0011(10) 0.0064(11) -0.0020(13)
C23 0.0161(8) 0.0189(9) 0.0115(9) 0.0000(7) 0.0001(8) 0.0019(8)
C24 0.0203(9) 0.0167(9) 0.0186(9) -0.0014(7) -0.0017(8) 0.0012(8)
C25 0.0322(11) 0.0186(10) 0.0204(11) -0.0042(8) -0.0023(9) 0.0049(9)
C26 0.0353(11) 0.0400(13) 0.0246(12) -0.0122(11) 0.0019(9) 0.0124(11)
C27 0.0244(9) 0.0420(13) 0.0238(11) -0.0040(11) 0.0075(8) 0.0099(11)
C28 0.0160(8) 0.0300(12) 0.0191(10) -0.0024(9) -0.0003(8) 0.0058(9)
C29 0.0253(9) 0.0277(11) 0.0235(11) -0.0049(10) -0.0013(8) 0.0138(10)
C30 0.0260(9) 0.0203(9) 0.0214(10) -0.0014(8) -0.0063(9) -0.0046(11)
C31 0.0271(10) 0.0173(10) 0.0249(11) 0.0017(8) -0.0006(10) -0.0028(9)
C32 0.0163(9) 0.0453(14) 0.0332(13) -0.0019(11) -0.0026(9) 0.0005(10)
O1 0.0247(6) 0.0150(6) 0.0128(7) 0.0003(5) -0.0028(5) 0.0014(6)
O2 0.0168(6) 0.0189(7) 0.0184(7) -0.0005(5) -0.0001(5) -0.0006(5)
O3 0.0240(6) 0.0186(6) 0.0130(6) 0.0027(5) -0.0056(6) -0.0036(6)
O4 0.0191(6) 0.0160(6) 0.0124(6) -0.0006(5) 0.0013(6) -0.0030(6)
P1 0.0160(2) 0.0144(2) 0.0111(2) 0.00050(18) -0.0010(2) -0.0006(2)
Fe1 0.01839(12) 0.01415(13) 0.01423(13) -0.00187(11) -0.00048(11) 0.00012(11)

loop_
_atom_type_symbol
_atom_type_description
_atom_type_scat_dispersion_real
_atom_type_scat_dispersion_imag
_atom_type_scat_source
C C 0.0033 0.0016 'International Tables Vol C Tables 4.2.6.8 and 6.1.1.4'
H H 0.0000 0.0000 'International Tables Vol C Tables 4.2.6.8 and 6.1.1.4'
O O 0.0106 0.0060 'International Tables Vol C Tables 4.2.6.8 and 6.1.1.4'
P P 0.1023 0.0942 'International Tables Vol C Tables 4.2.6.8 and 6.1.1.4'
Fe Fe 0.3463 0.8444 'International Tables Vol C Tables 4.2.6.8 and 6.1.1.4'

loop_
_geom_angle_atom_site_label_1
_geom_angle_atom_site_label_2
_geom_angle_atom_site_label_3
_geom_angle
C5 C1 C2 106.71(15)
C5 C1 P1 124.98(14)
C2 C1 P1 128.31(14)
C5 C1 Fe1 69.44(10)
C2 C1 Fe1 70.02(10)
P1 C1 Fe1 125.33(9)
O1 C2 C3 128.56(17)
O1 C2 C1 122.88(16)
C3 C2 C1 108.53(16)
O1 C2 Fe1 128.52(12)
C3 C2 Fe1 69.89(10)
C1 C2 Fe1 68.81(10)
C2 C3 C4 107.78(16)
C2 C3 Fe1 69.53(9)
C4 C3 Fe1 69.43(10)
C2 C3 H3 126.1
C4 C3 H3 126.1
Fe1 C3 H3 126.5
C5 C4 C3 108.20(17)
C5 C4 Fe1 69.21(10)
C3 C4 Fe1 69.96(10)
C5 C4 H4 125.9
C3 C4 H4 125.9
Fe1 C4 H4 126.5
C4 C5 C1 108.76(17)
C4 C5 Fe1 70.20(10)
C1 C5 Fe1 69.37(10)
C4 C5 H5 125.6
C1 C5 H5 125.6
Fe1 C5 H5 126.4
C11 C7 C8 107.81(17)
C11 C7 Fe1 69.74(10)
C8 C7 Fe1 69.95(10)
C11 C7 H7 126.1
C8 C7 H7 126.1
Fe1 C7 H7 125.8
C9 C8 C7 108.01(17)
C9 C8 Fe1 69.56(11)
C7 C8 Fe1 69.37(10)
C9 C8 H8 126.0
C7 C8 H8 126.0
Fe1 C8 H8 126.6
C10 C9 C8 108.37(17)
C10 C9 Fe1 69.79(11)
C8 C9 Fe1 69.88(11)
C10 C9 H9 125.8
C8 C9 H9 125.8
Fe1 C9 H9 126.1
C9 C10 C11 107.58(18)
C9 C10 Fe1 69.65(11)
C11 C10 Fe1 69.48(11)
C9 C10 H10 126.2
C11 C10 H10 126.2
Fe1 C10 H10 126.2
C7 C11 C10 108.22(17)
C7 C11 Fe1 69.57(10)
C10 C11 Fe1 69.71(11)
C7 C11 H11 125.9
C10 C11 H11 125.9
Fe1 C11 H11 126.4
O1 C12 H12A 109.5
O1 C12 H12B 109.5
H12A C12 H12B 109.5
O1 C12 H12C 109.5
H12A C12 H12C 109.5
H12B C12 H12C 109.5
O3 C13 C18 110.47(14)
O3 C13 C14 113.43(15)
C18 C13 C14 105.50(15)
O3 C13 H13 109.1
C18 C13 H13 109.1
C14 C13 H13 109.1
C20 C14 C21 107.96(19)
C20 C14 C13 113.55(16)
C21 C14 C13 110.18(16)
C20 C14 C15 114.24(18)
C21 C14 C15 110.44(18)
C13 C14 C15 100.34(16)
C19 C15 C16 100.59(19)
C19 C15 C14 102.35(17)
C16 C15 C14 110.79(18)
C19 C15 H15 113.9
C16 C15 H15 113.9
C14 C15 H15 113.9
C15 C16 C17 102.78(17)
C15 C16 H16A 111.2
C17 C16 H16A 111.2
C15 C16 H16B 111.2
C17 C16 H16B 111.2
H16A C16 H16B 109.1
C16 C17 C18 103.69(17)
C16 C17 H17A 111.0
C18 C17 H17A 111.0
C16 C17 H17B 111.0
C18 C17 H17B 111.0
H17A C17 H17B 109.0
C22 C18 C19 118.17(18)
C22 C18 C13 113.92(16)
C19 C18 C13 98.73(16)
C22 C18 C17 114.33(17)
C19 C18 C17 101.67(17)
C13 C18 C17 108.24(16)
C15 C19 C18 95.23(17)
C15 C19 H19A 112.7
C18 C19 H19A 112.7
C15 C19 H19B 112.7
C18 C19 H19B 112.7
H19A C19 H19B 110.2
C14 C20 H20A 109.5
C14 C20 H20B 109.5
H20A C20 H20B 109.5
C14 C20 H20C 109.5
H20A C20 H20C 109.5
H20B C20 H20C 109.5
C14 C21 H21A 109.5
C14 C21 H21B 109.5
H21A C21 H21B 109.5
C14 C21 H21C 109.5
H21A C21 H21C 109.5
H21B C21 H21C 109.5
C18 C22 H22A 109.5
C18 C22 H22B 109.5
H22A C22 H22B 109.5
C18 C22 H22C 109.5
H22A C22 H22C 109.5
H22B C22 H22C 109.5
O4 C23 C28 111.00(15)
O4 C23 C24 114.65(14)
C28 C23 C24 105.44(14)
O4 C23 H23 108.5
C28 C23 H23 108.5
C24 C23 H23 108.5
C31 C24 C30 108.34(16)
C31 C24 C25 110.66(15)
C30 C24 C25 114.04(15)
C31 C24 C23 109.25(15)
C30 C24 C23 113.35(15)
C25 C24 C23 101.03(14)
C26 C25 C29 99.81(16)
C26 C25 C24 110.47(16)
C29 C25 C24 102.15(14)
C26 C25 H25 114.3
C29 C25 H25 114.3
C24 C25 H25 114.3
C25 C26 C27 102.33(16)
C25 C26 H26A 111.3
C27 C26 H26A 111.3
C25 C26 H26B 111.3
C27 C26 H26B 111.3
H26A C26 H26B 109.2
C28 C27 C26 104.31(17)
C28 C27 H27A 110.9
C26 C27 H27A 110.9
C28 C27 H27B 110.9
C26 C27 H27B 110.9
H27A C27 H27B 108.9
C32 C28 C23 112.72(16)
C32 C28 C29 118.76(17)
C23 C28 C29 98.30(15)
C32 C28 C27 114.91(17)
C23 C28 C27 108.86(15)
C29 C28 C27 101.51(17)
C28 C29 C25 95.33(15)
C28 C29 H29A 112.7
C25 C29 H29A 112.7
C28 C29 H29B 112.7
C25 C29 H29B 112.7
H29A C29 H29B 110.2
C24 C30 H30A 109.5
C24 C30 H30B 109.5
H30A C30 H30B 109.5
C24 C30 H30C 109.5
H30A C30 H30C 109.5
H30B C30 H30C 109.5
C24 C31 H31A 109.5
C24 C31 H31B 109.5
H31A C31 H31B 109.5
C24 C31 H31C 109.5
H31A C31 H31C 109.5
H31B C31 H31C 109.5
C28 C32 H32A 109.5
C28 C32 H32B 109.5
H32A C32 H32B 109.5
C28 C32 H32C 109.5
H32A C32 H32C 109.5
H32B C32 H32C 109.5
C2 O1 C12 114.48(14)
C13 O3 P1 121.37(11)
C23 O4 P1 117.87(11)
O2 P1 O3 117.12(7)
O2 P1 O4 112.68(7)
O3 P1 O4 101.40(7)
O2 P1 C1 117.06(8)
O3 P1 C1 99.70(8)
O4 P1 C1 106.96(8)
C1 Fe1 C5 41.20(7)
C1 Fe1 C7 107.01(7)
C5 Fe1 C7 125.77(8)
C1 Fe1 C11 120.84(8)
C5 Fe1 C11 108.56(8)
C7 Fe1 C11 40.69(7)
C1 Fe1 C9 161.40(8)
C5 Fe1 C9 155.88(8)
C7 Fe1 C9 68.46(8)
C11 Fe1 C9 68.30(8)
C1 Fe1 C10 156.40(8)
C5 Fe1 C10 121.29(8)
C7 Fe1 C10 68.67(8)
C11 Fe1 C10 40.81(8)
C9 Fe1 C10 40.57(8)
C1 Fe1 C8 124.41(8)
C5 Fe1 C8 162.52(7)
C7 Fe1 C8 40.69(7)
C11 Fe1 C8 68.27(8)
C9 Fe1 C8 40.56(8)
C10 Fe1 C8 68.36(8)
C1 Fe1 C4 69.10(7)
C5 Fe1 C4 40.59(7)
C7 Fe1 C4 162.94(8)
C11 Fe1 C4 125.92(8)
C9 Fe1 C4 120.52(8)
C10 Fe1 C4 107.85(8)
C8 Fe1 C4 155.15(8)
C1 Fe1 C2 41.17(7)
C5 Fe1 C2 68.55(8)
C7 Fe1 C2 120.44(7)
C11 Fe1 C2 156.13(8)
C9 Fe1 C2 124.25(8)
C10 Fe1 C2 161.27(8)
C8 Fe1 C2 106.98(8)
C4 Fe1 C2 68.29(7)
C1 Fe1 C3 69.18(7)
C5 Fe1 C3 68.45(8)
C7 Fe1 C3 155.12(8)
C11 Fe1 C3 162.36(7)
C9 Fe1 C3 106.91(8)
C10 Fe1 C3 124.66(8)
C8 Fe1 C3 119.91(8)
C4 Fe1 C3 40.61(7)
C2 Fe1 C3 40.58(7)

loop_
_geom_bond_atom_site_label_1
_geom_bond_atom_site_label_2
_geom_bond_distance
C1 C5 1.431(3)
C1 C2 1.435(3)
C1 P1 1.7821(18)
C1 Fe1 2.0332(18)
C2 O1 1.363(2)
C2 C3 1.423(2)
C2 Fe1 2.0495(17)
C3 C4 1.423(3)
C3 Fe1 2.0541(17)
C3 H3 0.9300
C4 C5 1.416(3)
C4 Fe1 2.0471(17)
C4 H4 0.9300
C5 Fe1 2.0341(18)
C5 H5 0.9300
C7 C11 1.419(3)
C7 C8 1.421(3)
C7 Fe1 2.0395(17)
C7 H7 0.9300
C8 C9 1.418(3)
C8 Fe1 2.0471(18)
C8 H8 0.9300
C9 C10 1.417(3)
C9 Fe1 2.0430(19)
C9 H9 0.9300
C10 C11 1.425(3)
C10 Fe1 2.0448(19)
C10 H10 0.9300
C11 Fe1 2.0417(18)
C11 H11 0.9300
C12 O1 1.436(2)
C12 H12A 0.9600
C12 H12B 0.9600
C12 H12C 0.9600
C13 O3 1.452(2)
C13 C18 1.541(3)
C13 C14 1.560(3)
C13 H13 0.9800
C14 C20 1.524(3)
C14 C21 1.531(3)
C14 C15 1.568(3)
C15 C19 1.522(3)
C15 C16 1.531(3)
C15 H15 0.9800
C16 C17 1.545(3)
C16 H16A 0.9700
C16 H16B 0.9700
C17 C18 1.546(3)
C17 H17A 0.9700
C17 H17B 0.9700
C18 C22 1.519(3)
C18 C19 1.532(3)
C19 H19A 0.9700
C19 H19B 0.9700
C20 H20A 0.9600
C20 H20B 0.9600
C20 H20C 0.9600
C21 H21A 0.9600
C21 H21B 0.9600
C21 H21C 0.9600
C22 H22A 0.9600
C22 H22B 0.9600
C22 H22C 0.9600
C23 O4 1.451(2)
C23 C28 1.530(2)
C23 C24 1.560(2)
C23 H23 0.9800
C24 C31 1.531(3)
C24 C30 1.535(3)
C24 C25 1.558(2)
C25 C26 1.538(3)
C25 C29 1.540(3)
C25 H25 0.9800
C26 C27 1.555(3)
C26 H26A 0.9700
C26 H26B 0.9700
C27 C28 1.542(3)
C27 H27A 0.9700
C27 H27B 0.9700
C28 C32 1.514(3)
C28 C29 1.535(3)
C29 H29A 0.9700
C29 H29B 0.9700
C30 H30A 0.9600
C30 H30B 0.9600
C30 H30C 0.9600
C31 H31A 0.9600
C31 H31B 0.9600
C31 H31C 0.9600
C32 H32A 0.9600
C32 H32B 0.9600
C32 H32C 0.9600
O2 P1 1.4639(13)
O3 P1 1.5770(12)
O4 P1 1.5915(13)

loop_
_geom_torsion_atom_site_label_1
_geom_torsion_atom_site_label_2
_geom_torsion_atom_site_label_3
_geom_torsion_atom_site_label_4
_geom_torsion
C5 C1 C2 O1 -176.95(15)
P1 C1 C2 O1 3.2(3)
Fe1 C1 C2 O1 123.01(16)
C5 C1 C2 C3 1.31(19)
P1 C1 C2 C3 -178.53(13)
Fe1 C1 C2 C3 -58.74(12)
C5 C1 C2 Fe1 60.04(12)
P1 C1 C2 Fe1 -119.80(15)
O1 C2 C3 C4 177.10(17)
C1 C2 C3 C4 -1.0(2)
Fe1 C2 C3 C4 -59.10(12)
O1 C2 C3 Fe1 -123.80(18)
C1 C2 C3 Fe1 58.08(12)
C2 C3 C4 C5 0.3(2)
Fe1 C3 C4 C5 -58.83(12)
C2 C3 C4 Fe1 59.17(12)
C3 C4 C5 C1 0.5(2)
Fe1 C4 C5 C1 -58.81(12)
C3 C4 C5 Fe1 59.29(12)
C2 C1 C5 C4 -1.10(19)
P1 C1 C5 C4 178.75(13)
Fe1 C1 C5 C4 59.32(12)
C2 C1 C5 Fe1 -60.42(12)
P1 C1 C5 Fe1 119.43(14)
C11 C7 C8 C9 -0.7(2)
Fe1 C7 C8 C9 59.02(12)
C11 C7 C8 Fe1 -59.71(12)
C7 C8 C9 C10 0.5(2)
Fe1 C8 C9 C10 59.37(13)
C7 C8 C9 Fe1 -58.90(12)
C8 C9 C10 C11 -0.1(2)
Fe1 C9 C10 C11 59.35(13)
C8 C9 C10 Fe1 -59.43(13)
C8 C7 C11 C10 0.6(2)
Fe1 C7 C11 C10 -59.19(13)
C8 C7 C11 Fe1 59.84(12)
C9 C10 C11 C7 -0.4(2)
Fe1 C10 C11 C7 59.10(13)
C9 C10 C11 Fe1 -59.46(13)
O3 C13 C14 C20 2.8(2)
C18 C13 C14 C20 -118.21(19)
O3 C13 C14 C21 -118.40(18)
C18 C13 C14 C21 120.56(18)
O3 C13 C14 C15 125.16(17)
C18 C13 C14 C15 4.11(19)
C20 C14 C15 C19 154.32(18)
C21 C14 C15 C19 -83.8(2)
C13 C14 C15 C19 32.48(19)
C20 C14 C15 C16 47.8(3)
C21 C14 C15 C16 169.72(19)
C13 C14 C15 C16 -74.0(2)
C19 C15 C16 C17 -40.1(2)
C14 C15 C16 C17 67.6(2)
C15 C16 C17 C18 6.3(2)
O3 C13 C18 C22 72.2(2)
C14 C13 C18 C22 -164.88(16)
O3 C13 C18 C19 -161.63(16)
C14 C13 C18 C19 -38.67(19)
O3 C13 C18 C17 -56.2(2)
C14 C13 C18 C17 66.76(18)
C16 C17 C18 C22 157.93(18)
C16 C17 C18 C19 29.4(2)
C16 C17 C18 C13 -73.9(2)
C16 C15 C19 C18 57.62(18)
C14 C15 C19 C18 -56.63(18)
C22 C18 C19 C15 -179.26(18)
C13 C18 C19 C15 57.54(18)
C17 C18 C19 C15 -53.26(19)
O4 C23 C24 C31 -114.24(17)
C28 C23 C24 C31 123.35(16)
O4 C23 C24 C30 6.7(2)
C28 C23 C24 C30 -115.74(17)
O4 C23 C24 C25 129.09(15)
C28 C23 C24 C25 6.69(18)
C31 C24 C25 C26 168.99(16)
C30 C24 C25 C26 46.6(2)
C23 C24 C25 C26 -75.39(18)
C31 C24 C25 C29 -85.56(18)
C30 C24 C25 C29 152.00(16)
C23 C24 C25 C29 30.06(18)
C29 C25 C26 C27 -40.99(18)
C24 C25 C26 C27 66.01(19)
C25 C26 C27 C28 7.5(2)
O4 C23 C28 C32 68.4(2)
C24 C23 C28 C32 -166.86(17)
O4 C23 C28 C29 -165.55(14)
C24 C23 C28 C29 -40.83(17)
O4 C23 C28 C27 -60.3(2)
C24 C23 C28 C27 64.4(2)
C26 C27 C28 C32 158.28(17)
C26 C27 C28 C23 -74.23(19)
C26 C27 C28 C29 28.78(18)
C32 C28 C29 C25 179.73(16)
C23 C28 C29 C25 58.04(16)
C27 C28 C29 C25 -53.25(16)
C26 C25 C29 C28 58.30(17)
C24 C25 C29 C28 -55.29(17)
C3 C2 O1 C12 16.6(2)
C1 C2 O1 C12 -165.52(16)
Fe1 C2 O1 C12 -77.56(19)
C18 C13 O3 P1 -125.47(14)
C14 C13 O3 P1 116.32(15)
C28 C23 O4 P1 -137.02(13)
C24 C23 O4 P1 103.64(15)
C13 O3 P1 O2 -56.24(15)
C13 O3 P1 O4 66.80(14)
C13 O3 P1 C1 176.45(13)
C23 O4 P1 O2 -50.03(14)
C23 O4 P1 O3 -176.07(11)
C23 O4 P1 C1 79.97(13)
C5 C1 P1 O2 -132.30(15)
C2 C1 P1 O2 47.51(18)
Fe1 C1 P1 O2 -43.99(14)
C5 C1 P1 O3 -4.95(17)
C2 C1 P1 O3 174.86(15)
Fe1 C1 P1 O3 83.36(12)
C5 C1 P1 O4 100.23(15)
C2 C1 P1 O4 -79.96(17)
Fe1 C1 P1 O4 -171.46(10)
C2 C1 Fe1 C5 117.59(14)
P1 C1 Fe1 C5 -118.99(17)
C5 C1 Fe1 C7 125.35(11)
C2 C1 Fe1 C7 -117.06(11)
P1 C1 Fe1 C7 6.36(14)
C5 C1 Fe1 C11 83.15(12)
C2 C1 Fe1 C11 -159.26(10)
P1 C1 Fe1 C11 -35.84(15)
C5 C1 Fe1 C9 -161.8(2)
C2 C1 Fe1 C9 -44.2(3)
P1 C1 Fe1 C9 79.2(3)
C5 C1 Fe1 C10 49.8(2)
C2 C1 Fe1 C10 167.40(18)
P1 C1 Fe1 C10 -69.2(2)
C5 C1 Fe1 C8 166.62(10)
C2 C1 Fe1 C8 -75.79(12)
P1 C1 Fe1 C8 47.63(15)
C5 C1 Fe1 C4 -37.07(11)
C2 C1 Fe1 C4 80.51(11)
P1 C1 Fe1 C4 -156.06(14)
C5 C1 Fe1 C2 -117.59(14)
P1 C1 Fe1 C2 123.42(17)
C5 C1 Fe1 C3 -80.67(11)
C2 C1 Fe1 C3 36.92(10)
P1 C1 Fe1 C3 160.34(14)
C4 C5 Fe1 C1 -120.06(16)
C4 C5 Fe1 C7 165.94(11)
C1 C5 Fe1 C7 -74.00(13)
C4 C5 Fe1 C11 124.01(12)
C1 C5 Fe1 C11 -115.94(11)
C4 C5 Fe1 C9 45.8(2)
C1 C5 Fe1 C9 165.87(17)
C4 C5 Fe1 C10 80.92(14)
C1 C5 Fe1 C10 -159.03(11)
C4 C5 Fe1 C8 -159.5(2)
C1 C5 Fe1 C8 -39.5(3)
C1 C5 Fe1 C4 120.06(16)
C4 C5 Fe1 C2 -81.24(12)
C1 C5 Fe1 C2 38.82(10)
C4 C5 Fe1 C3 -37.47(11)
C1 C5 Fe1 C3 82.58(11)
C11 C7 Fe1 C1 -117.80(12)
C8 C7 Fe1 C1 123.40(11)
C11 C7 Fe1 C5 -76.34(14)
C8 C7 Fe1 C5 164.86(11)
C8 C7 Fe1 C11 -118.80(16)
C11 C7 Fe1 C9 81.33(13)
C8 C7 Fe1 C9 -37.47(11)
C11 C7 Fe1 C10 37.60(12)
C8 C7 Fe1 C10 -81.20(12)
C11 C7 Fe1 C8 118.80(16)
C11 C7 Fe1 C4 -43.7(3)
C8 C7 Fe1 C4 -162.5(2)
C11 C7 Fe1 C2 -160.64(11)
C8 C7 Fe1 C2 80.56(13)
C11 C7 Fe1 C3 165.13(16)
C8 C7 Fe1 C3 46.3(2)
C7 C11 Fe1 C1 80.12(13)
C10 C11 Fe1 C1 -160.32(11)
C7 C11 Fe1 C5 123.73(12)
C10 C11 Fe1 C5 -116.70(12)
C10 C11 Fe1 C7 119.57(17)
C7 C11 Fe1 C9 -81.76(13)
C10 C11 Fe1 C9 37.80(12)
C7 C11 Fe1 C10 -119.57(17)
C7 C11 Fe1 C8 -37.95(11)
C10 C11 Fe1 C8 81.62(12)
C7 C11 Fe1 C4 165.50(12)
C10 C11 Fe1 C4 -74.94(14)
C7 C11 Fe1 C2 44.9(2)
C10 C11 Fe1 C2 164.51(18)
C7 C11 Fe1 C3 -159.1(2)
C10 C11 Fe1 C3 -39.6(3)
C10 C9 Fe1 C1 -161.2(2)
C8 C9 Fe1 C1 -41.7(3)
C10 C9 Fe1 C5 49.1(2)
C8 C9 Fe1 C5 168.60(17)
C10 C9 Fe1 C7 -81.94(13)
C8 C9 Fe1 C7 37.58(11)
C10 C9 Fe1 C11 -38.02(12)
C8 C9 Fe1 C11 81.50(12)
C8 C9 Fe1 C10 119.52(17)
C10 C9 Fe1 C8 -119.52(17)
C10 C9 Fe1 C4 81.88(14)
C8 C9 Fe1 C4 -158.61(11)
C10 C9 Fe1 C2 165.09(11)
C8 C9 Fe1 C2 -75.39(13)
C10 C9 Fe1 C3 123.98(12)
C8 C9 Fe1 C3 -116.50(11)
C9 C10 Fe1 C1 165.11(17)
C11 C10 Fe1 C1 46.2(2)
C9 C10 Fe1 C5 -158.82(12)
C11 C10 Fe1 C5 82.31(13)
C9 C10 Fe1 C7 81.38(13)
C11 C10 Fe1 C7 -37.50(12)
C9 C10 Fe1 C11 118.87(17)
C11 C10 Fe1 C9 -118.87(17)
C9 C10 Fe1 C8 37.50(12)
C11 C10 Fe1 C8 -81.37(12)
C9 C10 Fe1 C4 -116.37(12)
C11 C10 Fe1 C4 124.76(12)
C9 C10 Fe1 C2 -41.5(3)
C11 C10 Fe1 C2 -160.3(2)
C9 C10 Fe1 C3 -74.70(14)
C11 C10 Fe1 C3 166.43(11)
C9 C8 Fe1 C1 165.10(11)
C7 C8 Fe1 C1 -75.37(13)
C9 C8 Fe1 C5 -164.4(2)
C7 C8 Fe1 C5 -44.9(3)
C9 C8 Fe1 C7 -119.53(16)
C9 C8 Fe1 C11 -81.58(12)
C7 C8 Fe1 C11 37.95(11)
C7 C8 Fe1 C9 119.53(16)
C9 C8 Fe1 C10 -37.51(12)
C7 C8 Fe1 C10 82.02(12)
C9 C8 Fe1 C4 48.4(2)
C7 C8 Fe1 C4 167.91(17)
C9 C8 Fe1 C2 123.25(12)
C7 C8 Fe1 C2 -117.22(11)
C9 C8 Fe1 C3 81.02(13)
C7 C8 Fe1 C3 -159.45(11)
C5 C4 Fe1 C1 37.61(11)
C3 C4 Fe1 C1 -82.00(11)
C3 C4 Fe1 C5 -119.61(16)
C5 C4 Fe1 C7 -42.2(3)
C3 C4 Fe1 C7 -161.8(2)
C5 C4 Fe1 C11 -76.03(14)
C3 C4 Fe1 C11 164.36(11)
C5 C4 Fe1 C9 -160.12(11)
C3 C4 Fe1 C9 80.28(13)
C5 C4 Fe1 C10 -117.56(12)
C3 C4 Fe1 C10 122.84(12)
C5 C4 Fe1 C8 165.53(17)
C3 C4 Fe1 C8 45.9(2)
C5 C4 Fe1 C2 81.94(12)
C3 C4 Fe1 C2 -37.67(11)
C5 C4 Fe1 C3 119.61(16)
O1 C2 Fe1 C1 -115.8(2)
C3 C2 Fe1 C1 120.33(15)
O1 C2 Fe1 C5 -154.66(18)
C3 C2 Fe1 C5 81.49(12)
C1 C2 Fe1 C5 -38.84(10)
O1 C2 Fe1 C7 -34.8(2)
C3 C2 Fe1 C7 -158.67(11)
C1 C2 Fe1 C7 81.00(12)
O1 C2 Fe1 C11 -67.1(3)
C3 C2 Fe1 C11 169.05(17)
C1 C2 Fe1 C11 48.7(2)
O1 C2 Fe1 C9 48.57(19)
C3 C2 Fe1 C9 -75.27(13)
C1 C2 Fe1 C9 164.39(11)
O1 C2 Fe1 C10 80.0(3)
C3 C2 Fe1 C10 -43.9(3)
C1 C2 Fe1 C10 -164.2(2)
O1 C2 Fe1 C8 7.43(18)
C3 C2 Fe1 C8 -116.41(11)
C1 C2 Fe1 C8 123.25(11)
O1 C2 Fe1 C4 161.54(18)
C3 C2 Fe1 C4 37.69(11)
C1 C2 Fe1 C4 -82.64(11)
O1 C2 Fe1 C3 123.8(2)
C1 C2 Fe1 C3 -120.33(15)
C2 C3 Fe1 C1 -37.43(11)
C4 C3 Fe1 C1 81.79(12)
C2 C3 Fe1 C5 -81.76(12)
C4 C3 Fe1 C5 37.46(11)
C2 C3 Fe1 C7 48.2(2)
C4 C3 Fe1 C7 167.43(17)
C2 C3 Fe1 C11 -165.3(2)
C4 C3 Fe1 C11 -46.1(3)
C2 C3 Fe1 C9 123.33(12)
C4 C3 Fe1 C9 -117.44(12)
C2 C3 Fe1 C10 164.30(11)
C4 C3 Fe1 C10 -76.48(13)
C2 C3 Fe1 C8 81.16(13)
C4 C3 Fe1 C8 -159.61(11)
C2 C3 Fe1 C4 -119.22(16)
C4 C3 Fe1 C2 119.22(16)
